data_7248698
loop_
_publ_author_name
'Dudko, Ekaterina M.'
'Buikin, Petr A.'
'Ilyukhin, Andey B.'
'Korlyukov, Alexander A.'
'Dorovatovskii, Pavel V.'
'Simonenko, Nikolai P.'
'Kotov, Vitalii Yu.'

_publ_section_title
;
 Thermal decomposition of DMSO or DMF solvates: an advanced method for
 obtaining new hybrid bismuth(iii) halides
;
_journal_issue 26
_journal_name_full CrystEngComm
_journal_page_first 3490
_journal_page_last 3500
_journal_paper_doi 10.1039/D4CE00279B
_journal_volume 26
_journal_year 2024
_chemical_formula_moiety 'Bi0.5 Br2.14 Cl0.86, Bi0.5 Br1.97 Cl1.03, 2(C9 H9 N), C9 H10 N'
_chemical_formula_sum 'C27 H28 Bi Br4.11 Cl1.89 N3'
_chemical_formula_weight 998.93
_space_group_crystal_system triclinic
_space_group_IT_number 2
_space_group_name_Hall '-P 1'
_space_group_name_H-M_alt 'P -1'
_atom_sites_solution_hydrogens geom
_atom_sites_solution_primary dual
_audit_creation_date 2024-03-18
_audit_creation_method
;
Olex2 1.5
(compiled 2024.02.16 svn.r378c4104 for OlexSys, GUI svn.r6928)
;
_audit_update_record
;
2024-05-15 deposited with the CCDC.	2024-05-27 downloaded from the CCDC.
;
_cell_angle_alpha 81.087(3)
_cell_angle_beta 76.125(4)
_cell_angle_gamma 69.233(4)
_cell_formula_units_Z 2
_cell_length_a 9.4546(10)
_cell_length_b 13.2860(12)
_cell_length_c 13.9063(11)
_cell_measurement_reflns_used 1780
_cell_measurement_temperature 100(2)
_cell_measurement_theta_max 29.681
_cell_measurement_theta_min 2.321
_cell_volume 1581.0(3)
_computing_cell_refinement 'SAINT V8.38A (?, 2016)'
_computing_data_collection 'Bruker APEX3'
_computing_data_reduction 'SAINT V8.38A (?, 2016)'
_computing_molecular_graphics 'Olex2 1.5 (Dolomanov et al., 2009)'
_computing_publication_material 'Olex2 1.5 (Dolomanov et al., 2009)'
_computing_structure_refinement 'XL (Sheldrick, 2008)'
_computing_structure_solution 'XT (Sheldrick, 2015)'
_diffrn_ambient_temperature 100
_diffrn_measured_fraction_theta_full 1.000
_diffrn_measured_fraction_theta_max 0.971
_diffrn_measurement_device_type 'Bruker APEX-II CCD'
_diffrn_measurement_method '\f and \w scans'
_diffrn_radiation_type MoK\a
_diffrn_radiation_wavelength 0.71073
_diffrn_reflns_av_R_equivalents 0.0816
_diffrn_reflns_av_unetI/netI 0.0653
_diffrn_reflns_Laue_measured_fraction_full 1.000
_diffrn_reflns_Laue_measured_fraction_max 0.971
_diffrn_reflns_limit_h_max 13
_diffrn_reflns_limit_h_min -13
_diffrn_reflns_limit_k_max 18
_diffrn_reflns_limit_k_min -18
_diffrn_reflns_limit_l_max 19
_diffrn_reflns_limit_l_min -19
_diffrn_reflns_number 62971
_diffrn_reflns_point_group_measured_fraction_full 1.000
_diffrn_reflns_point_group_measured_fraction_max 0.971
_diffrn_reflns_theta_full 25.242
_diffrn_reflns_theta_max 30.597
_diffrn_reflns_theta_min 1.644
_diffrn_standards_number 0
_exptl_absorpt_coefficient_mu 10.951
_exptl_absorpt_correction_T_max 0.2657
_exptl_absorpt_correction_T_min 0.1630
_exptl_absorpt_correction_type multi-scan
_exptl_absorpt_process_details
'SADABS-2016/2 (Bruker,2016/2) was used for absorption correction. wR2(int) was 0.0906 before and 0.0451 after correction. The Ratio of minimum to maximum transmission is 0.6461. The \l/2 correction factor is Not present.'
_exptl_crystal_colour colourless
_exptl_crystal_colour_primary colourless
_exptl_crystal_density_diffrn 2.098
_exptl_crystal_description block
_exptl_crystal_F_000 940
_exptl_crystal_size_max 0.2
_exptl_crystal_size_mid 0.17
_exptl_crystal_size_min 0.15
_refine_diff_density_max 1.559
_refine_diff_density_min -0.997
_refine_diff_density_rms 0.209
_refine_ls_extinction_method none
_refine_ls_goodness_of_fit_ref 1.040
_refine_ls_hydrogen_treatment constr
_refine_ls_matrix_type full
_refine_ls_number_parameters 361
_refine_ls_number_reflns 9451
_refine_ls_number_restraints 0
_refine_ls_restrained_S_all 1.040
_refine_ls_R_factor_all 0.0698
_refine_ls_R_factor_gt 0.0384
_refine_ls_shift/su_max 0.001
_refine_ls_shift/su_mean 0.000
_refine_ls_structure_factor_coef Fsqd
_refine_ls_weighting_details 'w=1/[\s^2^(Fo^2^)+(0.0076P)^2^+3.8193P] where P=(Fo^2^+2Fc^2^)/3'
_refine_ls_weighting_scheme calc
_refine_ls_wR_factor_gt 0.0546
_refine_ls_wR_factor_ref 0.0633
_reflns_Friedel_coverage 0.000
_reflns_number_gt 7008
_reflns_number_total 9451
_reflns_threshold_expression 'I > 2\s(I)'
_cod_data_source_file d4ce00279b2.cif
_cod_data_source_block pyxk_bibr_4_1_dmso_0m
_cod_depositor_comments 'Adding full bibliography for 7248691--7248702.cif.'
_cod_database_code 7248698
_shelx_shelxl_version_number 2016/6
_shelx_space_group_comment
;
The symmetry employed for this shelxl refinement is uniquely defined
by the following loop, which should always be used as a source of
symmetry information in preference to the above space-group names.
They are only intended as comments.
;
_shelx_estimated_absorpt_t_max 0.290
_shelx_estimated_absorpt_t_min 0.218
_olex2_refinement_description
;
1. Uiso/Uaniso restraints and constraints
Uanis(Cl0A) = Uanis(Br07)
Uanis(Br08) = Uanis(Cl1A)
Uanis(Cl2A) = Uanis(Br06)
Uanis(Cl3A) = Uanis(Br03)
Uanis(Cl4A) = Uanis(Br04)
Uanis(Cl) = Uanis(Br05)
2. Others
 Sof(Cl0A)=1-FVAR(1)
 Sof(Br07)=FVAR(1)
 Sof(Cl1A)=1-FVAR(2)
 Sof(Br08)=FVAR(2)
 Sof(Cl2A)=1-FVAR(3)
 Sof(Br06)=FVAR(3)
 Sof(Cl3A)=1-FVAR(4)
 Sof(Br03)=FVAR(4)
 Sof(Cl4A)=1-FVAR(5)
 Sof(Br04)=FVAR(5)
 Sof(Cl)=1-FVAR(6)
 Sof(Br05)=FVAR(6)
3.a Secondary CH2 refined with riding coordinates:
 C10(H10A,H10B), C11(H11A,H11B), C1BA(H1BA,H1BB), C9AA(H9AA,H9AB)
3.b Aromatic/amide H refined with riding coordinates:
 C3(H3), C8(H8), C9(H9), C12(H12), C13(H13), C14(H14), C15(H15), C16(H16),
 C18(H18), C3AA(H3AA), C8AA(H8AA), C4(H4), C2AA(H2AA), C4AA(H4AA), C0BA(H0BA),
 C7AA(H7AA), C6AA(H6AA), C1AA(H1AA), C5AA(H5AA), C0AA(H0AA)
;
_olex2_submission_special_instructions 'No special instructions were received'

loop_
_space_group_symop_operation_xyz
'x, y, z'
'-x, -y, -z'

loop_
_atom_site_label
_atom_site_type_symbol
_atom_site_fract_x
_atom_site_fract_y
_atom_site_fract_z
_atom_site_U_iso_or_equiv
_atom_site_adp_type
_atom_site_occupancy
_atom_site_site_symmetry_order
_atom_site_calc_flag
_atom_site_refinement_flags_posn
_atom_site_refinement_flags_adp
_atom_site_refinement_flags_occupancy
_atom_site_disorder_assembly
_atom_site_disorder_group
Bi01 Bi 1.000000 0.000000 0.500000 0.01536(6) Uani 1 2 d S T P . .
Bi02 Bi -0.500000 0.500000 1.000000 0.01720(6) Uani 1 2 d S T P . .
Br03 Br 0.9588(4) 0.1753(2) 0.34659(19) 0.0187(3) Uani 0.817(3) 1 d . . . A 1
Br04 Br -0.7500(5) 0.6325(3) 0.9105(4) 0.0224(4) Uani 0.744(4) 1 d . . . B 1
Br05 Br -0.33927(11) 0.65331(11) 0.93932(10) 0.0224(2) Uani 0.860(4) 1 d . . . B 1
Br06 Br 1.0965(4) 0.1170(3) 0.6114(4) 0.0212(4) Uani 0.755(4) 1 d . . . A 1
Br07 Br 0.6922(11) 0.0806(9) 0.6033(7) 0.0238(7) Uani 0.573(4) 1 d . . . A 1
Br08 Br -0.353(2) 0.3933(15) 0.8199(12) 0.0190(13) Uani 0.362(3) 1 d . . . B 1
N1 N 0.3089(4) 0.3036(3) 0.3353(3) 0.0174(8) Uani 1 1 d . . . . .
C3 C -0.0461(5) 0.4220(4) 0.4735(4) 0.0226(10) Uani 1 1 d . . . . .
H3 H -0.078193 0.368492 0.455633 0.027 Uiso 1 1 calc R . . . .
N5 N 0.3023(4) 0.3562(3) 0.7197(3) 0.0212(8) Uani 1 1 d . . . . .
C7 C 0.0777(5) 0.4476(4) 0.4138(3) 0.0189(9) Uani 1 1 d . . . . .
C8 C 0.1178(6) 0.4268(4) 0.8610(4) 0.0313(12) Uani 1 1 d . . . . .
H8 H 0.088269 0.467082 0.917596 0.038 Uiso 1 1 calc R . . . .
C9 C 0.2600(6) 0.4111(4) 0.8005(4) 0.0278(11) Uani 1 1 d . . . . .
H9 H 0.329963 0.439749 0.816256 0.033 Uiso 1 1 calc R . . . .
C10 C 0.4601(5) 0.3361(4) 0.6582(4) 0.0261(11) Uani 1 1 d . . . . .
H10A H 0.492113 0.266766 0.627817 0.031 Uiso 1 1 calc R . . . .
H10B H 0.532218 0.328343 0.702191 0.031 Uiso 1 1 calc R . . . .
C11 C 0.1610(5) 0.3911(4) 0.3202(3) 0.0202(10) Uani 1 1 d . . . . .
H11A H 0.093502 0.359222 0.300062 0.024 Uiso 1 1 calc R . . . .
H11B H 0.184292 0.444323 0.266101 0.024 Uiso 1 1 calc R . . . .
C12 C 0.4459(5) 0.3143(4) 0.2897(3) 0.0202(10) Uani 1 1 d . . . . .
H12 H 0.449575 0.377809 0.248544 0.024 Uiso 1 1 calc R . . . .
C13 C -0.1240(5) 0.4742(4) 0.5596(3) 0.0231(10) Uani 1 1 d . . . . .
H13 H -0.209292 0.456311 0.600390 0.028 Uiso 1 1 calc R . . . .
C14 C 0.5744(5) 0.3916(4) 0.4881(4) 0.0264(11) Uani 1 1 d . . . . .
H14 H 0.626632 0.317007 0.479302 0.032 Uiso 1 1 calc R . . . .
C15 C 0.4010(5) 0.5331(4) 0.5880(4) 0.0253(11) Uani 1 1 d . . . . .
H15 H 0.332900 0.556615 0.648625 0.030 Uiso 1 1 calc R . . . .
C16 C 0.2050(6) 0.3147(4) 0.6961(4) 0.0266(11) Uani 1 1 d . . . . .
H16 H 0.235627 0.275962 0.638369 0.032 Uiso 1 1 calc R . . . .
C18 C 0.0176(6) 0.3835(4) 0.8387(4) 0.0288(11) Uani 1 1 d . . . . .
H18 H -0.080601 0.391945 0.880731 0.035 Uiso 1 1 calc R . . . .
C20 C 0.4746(5) 0.4227(4) 0.5774(3) 0.0208(10) Uani 1 1 d . . . . .
C3AA C 0.5739(6) 0.1426(4) 0.3641(4) 0.0261(11) Uani 1 1 d . . . . .
H3AA H 0.666300 0.086626 0.374357 0.031 Uiso 1 1 calc R . . . .
N2 N 0.6903(5) 0.0530(3) 0.8525(3) 0.0232(9) Uani 1 1 d . . . . .
C8AA C 0.6804(6) -0.0407(4) 0.8347(4) 0.0285(11) Uani 1 1 d . . . . .
H8AA H 0.771659 -0.097989 0.811751 0.034 Uiso 1 1 calc R . . . .
C4 C 0.5633(6) 0.1340(4) 0.8865(3) 0.0256(11) Uani 1 1 d . . . . .
H4 H 0.572728 0.199030 0.899997 0.031 Uiso 1 1 calc R . . . .
C2AA C 0.4326(6) 0.1333(4) 0.4108(4) 0.0326(12) Uani 1 1 d . . . . .
H2AA H 0.426480 0.071053 0.453263 0.039 Uiso 1 1 calc R . . . .
C6 C 0.9248(5) 0.0322(4) 0.9193(3) 0.0225(10) Uani 1 1 d . . . . .
C4AA C 0.5809(6) 0.2331(4) 0.3026(3) 0.0252(11) Uani 1 1 d . . . . .
H4AA H 0.677890 0.239635 0.269376 0.030 Uiso 1 1 calc R . . . .
C0BA C 1.0242(6) -0.0726(4) 0.9317(4) 0.0297(12) Uani 1 1 d . . . . .
H0BA H 1.041951 -0.123129 0.885054 0.036 Uiso 1 1 calc R . . . .
C7AA C 0.4198(6) 0.1243(4) 0.9019(4) 0.0297(12) Uani 1 1 d . . . . .
H7AA H 0.329931 0.182092 0.925724 0.036 Uiso 1 1 calc R . . . .
C1BA C 0.9020(6) 0.1039(4) 0.9879(4) 0.0313(12) Uani 1 1 d . . . . .
H1BA H 0.789628 0.131421 1.015267 0.038 Uiso 1 1 calc R . . . .
H1BB H 0.930617 0.166082 0.950891 0.038 Uiso 1 1 calc R . . . .
C6AA C 0.4081(6) 0.0296(4) 0.8825(4) 0.0284(11) Uani 1 1 d . . . . .
H6AA H 0.309419 0.022016 0.891993 0.034 Uiso 1 1 calc R . . . .
C1AA C 0.3010(6) 0.2152(4) 0.3949(4) 0.0282(11) Uani 1 1 d . . . . .
H1AA H 0.203008 0.209326 0.426414 0.034 Uiso 1 1 calc R . . . .
C5AA C 0.5384(6) -0.0538(4) 0.8495(4) 0.0303(12) Uani 1 1 d . . . . .
H5AA H 0.530886 -0.119895 0.837083 0.036 Uiso 1 1 calc R . . . .
C9AA C 0.8458(6) 0.0674(4) 0.8312(4) 0.0294(12) Uani 1 1 d . . . . .
H9AA H 0.833188 0.144449 0.811176 0.035 Uiso 1 1 calc R . . . .
H9AB H 0.912530 0.025101 0.774627 0.035 Uiso 1 1 calc R . . . .
C0AA C 0.0620(6) 0.3282(4) 0.7552(4) 0.0288(11) Uani 1 1 d . . . . .
H0AA H -0.006532 0.299203 0.738272 0.035 Uiso 1 1 calc R . . . .
Cl0A Cl 0.704(4) 0.083(3) 0.596(2) 0.0238(7) Uani 0.427(4) 1 d . . . A 2
Cl1A Cl -0.349(3) 0.397(2) 0.8311(17) 0.0190(13) Uani 0.638(3) 1 d . . . B 2
Cl2A Cl 1.079(4) 0.127(3) 0.609(3) 0.0212(4) Uani 0.245(4) 1 d . . . A 2
Cl3A Cl 0.958(5) 0.163(3) 0.357(2) 0.0187(3) Uani 0.183(3) 1 d . . . A 2
Cl4A Cl -0.738(4) 0.622(3) 0.904(3) 0.0224(4) Uani 0.256(4) 1 d . . . B 2
Cl Cl -0.371(2) 0.650(2) 0.9391(19) 0.0224(2) Uani 0.140(4) 1 d . . . B 2

loop_
_atom_site_aniso_label
_atom_site_aniso_U_11
_atom_site_aniso_U_22
_atom_site_aniso_U_33
_atom_site_aniso_U_23
_atom_site_aniso_U_13
_atom_site_aniso_U_12
Bi01 0.01838(12) 0.01318(11) 0.01315(12) -0.00119(9) -0.00211(9) -0.00417(9)
Bi02 0.01875(13) 0.01623(12) 0.01533(12) -0.00271(9) -0.00176(10) -0.00470(9)
Br03 0.0204(3) 0.0166(8) 0.0177(8) 0.0011(4) -0.0043(5) -0.0051(5)
Br04 0.0233(10) 0.0192(10) 0.0209(8) -0.0028(6) -0.0030(7) -0.0028(7)
Br05 0.0284(6) 0.0228(3) 0.0189(3) -0.0027(2) -0.0027(4) -0.0126(4)
Br06 0.0260(11) 0.0200(10) 0.0194(4) -0.0028(6) -0.0019(7) -0.0110(7)
Br07 0.0240(16) 0.0209(6) 0.0180(16) -0.0010(9) -0.0002(11) 0.0001(9)
Br08 0.0199(9) 0.0245(11) 0.016(3) -0.0035(17) -0.0030(17) -0.0104(6)
N1 0.0200(19) 0.0162(18) 0.0151(18) -0.0006(15) -0.0048(16) -0.0045(15)
C3 0.025(2) 0.017(2) 0.027(3) -0.003(2) -0.006(2) -0.0075(19)
N5 0.020(2) 0.026(2) 0.0175(19) -0.0050(17) -0.0018(16) -0.0074(17)
C7 0.016(2) 0.021(2) 0.018(2) 0.0006(18) -0.0021(18) -0.0066(18)
C8 0.027(3) 0.046(3) 0.020(3) -0.014(2) 0.002(2) -0.011(2)
C9 0.026(3) 0.035(3) 0.025(3) -0.010(2) -0.006(2) -0.009(2)
C10 0.018(2) 0.030(3) 0.024(3) -0.006(2) 0.002(2) -0.004(2)
C11 0.017(2) 0.019(2) 0.022(2) 0.0018(19) -0.0048(19) -0.0026(18)
C12 0.021(2) 0.023(2) 0.018(2) -0.0010(19) -0.0012(19) -0.012(2)
C13 0.016(2) 0.028(3) 0.022(2) -0.002(2) 0.0022(19) -0.007(2)
C14 0.025(3) 0.027(3) 0.028(3) -0.013(2) -0.004(2) -0.005(2)
C15 0.018(2) 0.028(3) 0.024(3) -0.013(2) 0.006(2) -0.002(2)
C16 0.035(3) 0.025(3) 0.023(3) -0.006(2) -0.008(2) -0.009(2)
C18 0.019(2) 0.039(3) 0.025(3) -0.001(2) -0.001(2) -0.009(2)
C20 0.016(2) 0.028(3) 0.018(2) -0.009(2) 0.0009(19) -0.0065(19)
C3AA 0.025(3) 0.024(3) 0.028(3) -0.003(2) -0.009(2) -0.003(2)
N2 0.027(2) 0.026(2) 0.0143(19) 0.0006(17) -0.0008(17) -0.0096(18)
C8AA 0.037(3) 0.023(3) 0.021(3) -0.002(2) -0.001(2) -0.007(2)
C4 0.034(3) 0.023(2) 0.021(2) -0.004(2) -0.008(2) -0.010(2)
C2AA 0.032(3) 0.023(3) 0.046(3) 0.015(2) -0.018(3) -0.013(2)
C6 0.024(2) 0.026(3) 0.017(2) 0.000(2) -0.002(2) -0.011(2)
C4AA 0.023(3) 0.031(3) 0.021(2) 0.002(2) -0.004(2) -0.011(2)
C0BA 0.030(3) 0.030(3) 0.027(3) -0.012(2) -0.008(2) -0.003(2)
C7AA 0.032(3) 0.029(3) 0.025(3) -0.006(2) -0.003(2) -0.006(2)
C1BA 0.028(3) 0.029(3) 0.035(3) -0.005(2) -0.005(2) -0.007(2)
C6AA 0.030(3) 0.038(3) 0.022(3) 0.003(2) -0.005(2) -0.018(2)
C1AA 0.029(3) 0.027(3) 0.029(3) 0.011(2) -0.006(2) -0.015(2)
C5AA 0.047(3) 0.027(3) 0.021(3) -0.002(2) -0.005(2) -0.019(2)
C9AA 0.029(3) 0.039(3) 0.023(3) 0.003(2) -0.005(2) -0.017(2)
C0AA 0.031(3) 0.030(3) 0.031(3) 0.000(2) -0.008(2) -0.018(2)
Cl0A 0.0240(16) 0.0209(6) 0.0180(16) -0.0010(9) -0.0002(11) 0.0001(9)
Cl1A 0.0199(9) 0.0245(11) 0.016(3) -0.0035(17) -0.0030(17) -0.0104(6)
Cl2A 0.0260(11) 0.0200(10) 0.0194(4) -0.0028(6) -0.0019(7) -0.0110(7)
Cl3A 0.0204(3) 0.0166(8) 0.0177(8) 0.0011(4) -0.0043(5) -0.0051(5)
Cl4A 0.0233(10) 0.0192(10) 0.0209(8) -0.0028(6) -0.0030(7) -0.0028(7)
Cl 0.0284(6) 0.0228(3) 0.0189(3) -0.0027(2) -0.0027(4) -0.0126(4)

loop_
_atom_type_symbol
_atom_type_description
_atom_type_scat_dispersion_real
_atom_type_scat_dispersion_imag
_atom_type_scat_source
C C 0.0033 0.0016 'International Tables Vol C Tables 4.2.6.8 and 6.1.1.4'
H H 0.0000 0.0000 'International Tables Vol C Tables 4.2.6.8 and 6.1.1.4'
Bi Bi -4.1077 10.2566 'International Tables Vol C Tables 4.2.6.8 and 6.1.1.4'
Br Br -0.2901 2.4595 'International Tables Vol C Tables 4.2.6.8 and 6.1.1.4'
Cl Cl 0.1484 0.1585 'International Tables Vol C Tables 4.2.6.8 and 6.1.1.4'
N N 0.0061 0.0033 'International Tables Vol C Tables 4.2.6.8 and 6.1.1.4'

loop_
_geom_angle_atom_site_label_1
_geom_angle_atom_site_label_2
_geom_angle_atom_site_label_3
_geom_angle
_geom_angle_site_symmetry_1
_geom_angle_site_symmetry_3
_geom_angle_publ_flag
Br03 Bi01 Br03 180.0 . 2_756 ?
Br06 Bi01 Br03 89.52(11) 2_756 . ?
Br06 Bi01 Br03 90.48(11) 2_756 2_756 ?
Br06 Bi01 Br03 89.52(11) . 2_756 ?
Br06 Bi01 Br03 90.48(11) . . ?
Br06 Bi01 Br06 180.0 2_756 . ?
Br07 Bi01 Br03 93.3(2) . . ?
Br07 Bi01 Br03 86.7(2) 2_756 . ?
Br07 Bi01 Br03 93.3(2) 2_756 2_756 ?
Br07 Bi01 Br03 86.7(2) . 2_756 ?
Br07 Bi01 Br06 91.3(3) 2_756 2_756 ?
Br07 Bi01 Br06 88.7(3) 2_756 . ?
Br07 Bi01 Br06 88.7(3) . 2_756 ?
Br07 Bi01 Br06 91.3(3) . . ?
Br07 Bi01 Br07 180.0 2_756 . ?
Cl0A Bi01 Cl2A 91.6(11) 2_756 . ?
Cl0A Bi01 Cl2A 88.4(11) . . ?
Cl2A Bi01 Cl2A 180.0 2_756 . ?
Cl3A Bi01 Cl0A 91.1(11) . . ?
Cl3A Bi01 Cl0A 88.9(11) 2_756 . ?
Cl3A Bi01 Cl2A 88.7(12) . . ?
Cl3A Bi01 Cl2A 91.3(12) 2_756 . ?
Cl3A Bi01 Cl3A 180.0 2_756 . ?
Br04 Bi02 Br04 180.00(16) . 2_467 ?
Br04 Bi02 Br05 87.80(11) . 2_467 ?
Br04 Bi02 Br05 92.20(11) 2_467 2_467 ?
Br04 Bi02 Br05 92.20(11) . . ?
Br04 Bi02 Br05 87.80(11) 2_467 . ?
Br04 Bi02 Br08 89.9(4) . 2_467 ?
Br04 Bi02 Br08 90.1(4) 2_467 2_467 ?
Br04 Bi02 Br08 90.1(4) . . ?
Br04 Bi02 Br08 89.9(4) 2_467 . ?
Br05 Bi02 Br05 180.0 . 2_467 ?
Br05 Bi02 Br08 88.5(4) . 2_467 ?
Br05 Bi02 Br08 91.5(4) . . ?
Br05 Bi02 Br08 88.5(4) 2_467 . ?
Br05 Bi02 Br08 91.5(4) 2_467 2_467 ?
Br08 Bi02 Br08 180.0(4) 2_467 . ?
Cl1A Bi02 Cl1A 180.0 2_467 . ?
Cl1A Bi02 Cl4A 90.8(8) 2_467 . ?
Cl1A Bi02 Cl4A 89.2(8) . . ?
Cl4A Bi02 Cl4A 180.0(11) 2_467 . ?
Cl Bi02 Cl1A 90.9(8) . . ?
Cl Bi02 Cl1A 89.1(8) 2_467 . ?
Cl Bi02 Cl4A 91.2(10) 2_467 . ?
Cl Bi02 Cl4A 88.8(10) . . ?
Cl Bi02 Cl 180.0 2_467 . ?
C12 N1 C11 120.3(4) . . ?
C1AA N1 C11 118.7(4) . . ?
C1AA N1 C12 121.0(4) . . ?
C7 C3 C13 120.2(4) . . ?
C9 N5 C10 119.9(4) . . ?
C9 N5 C16 120.4(4) . . ?
C16 N5 C10 119.6(4) . . ?
C3 C7 C11 119.9(4) . . ?
C3 C7 C13 119.6(4) . 2_566 ?
C13 C7 C11 120.5(4) 2_566 . ?
C9 C8 C18 119.2(5) . . ?
N5 C9 C8 121.1(5) . . ?
N5 C10 C20 114.3(4) . . ?
N1 C11 C7 111.1(4) . . ?
N1 C12 C4AA 120.0(4) . . ?
C3 C13 C7 120.2(4) . 2_566 ?
C15 C14 C20 121.1(4) 2_666 . ?
C14 C15 C20 121.1(4) 2_666 . ?
N5 C16 C0AA 120.0(4) . . ?
C0AA C18 C8 119.0(5) . . ?
C14 C20 C10 117.8(4) . . ?
C14 C20 C15 117.8(4) . . ?
C15 C20 C10 124.3(4) . . ?
C4AA C3AA C2AA 119.8(5) . . ?
C8AA N2 C9AA 119.3(4) . . ?
C4 N2 C8AA 120.8(4) . . ?
C4 N2 C9AA 119.9(4) . . ?
N2 C8AA C5AA 120.2(5) . . ?
N2 C4 C7AA 120.8(4) . . ?
C1AA C2AA C3AA 119.0(5) . . ?
C0BA C6 C9AA 120.6(4) . . ?
C1BA C6 C0BA 118.6(4) . . ?
C1BA C6 C9AA 120.8(5) . . ?
C3AA C4AA C12 119.4(4) . . ?
C6 C0BA C1BA 120.3(5) . 2_757 ?
C4 C7AA C6AA 118.9(5) . . ?
C6 C1BA C0BA 121.1(5) . 2_757 ?
C5AA C6AA C7AA 120.2(5) . . ?
N1 C1AA C2AA 120.8(5) . . ?
C6AA C5AA C8AA 119.1(5) . . ?
N2 C9AA C6 113.0(4) . . ?
C16 C0AA C18 120.2(5) . . ?

loop_
_geom_bond_atom_site_label_1
_geom_bond_atom_site_label_2
_geom_bond_distance
_geom_bond_site_symmetry_2
_geom_bond_publ_flag
Bi01 Br03 2.8885(18) . ?
Bi01 Br03 2.8885(18) 2_756 ?
Bi01 Br06 2.842(5) 2_756 ?
Bi01 Br06 2.843(5) . ?
Bi01 Br07 2.818(9) 2_756 ?
Bi01 Br07 2.818(9) . ?
Bi01 Cl0A 2.70(3) . ?
Bi01 Cl0A 2.70(3) 2_756 ?
Bi01 Cl2A 2.81(4) . ?
Bi01 Cl2A 2.81(4) 2_756 ?
Bi01 Cl3A 2.69(3) 2_756 ?
Bi01 Cl3A 2.69(3) . ?
Bi02 Br04 2.832(5) . ?
Bi02 Br04 2.832(5) 2_467 ?
Bi02 Br05 2.8666(10) 2_467 ?
Bi02 Br05 2.8666(10) . ?
Bi02 Br08 2.871(16) 2_467 ?
Bi02 Br08 2.871(16) . ?
Bi02 Cl1A 2.73(2) . ?
Bi02 Cl1A 2.73(2) 2_467 ?
Bi02 Cl4A 2.76(4) 2_467 ?
Bi02 Cl4A 2.76(4) . ?
Bi02 Cl 2.62(2) 2_467 ?
Bi02 Cl 2.62(2) . ?
N1 C11 1.504(5) . ?
N1 C12 1.345(5) . ?
N1 C1AA 1.343(6) . ?
C3 C7 1.380(6) . ?
C3 C13 1.389(6) . ?
N5 C9 1.337(6) . ?
N5 C10 1.484(6) . ?
N5 C16 1.350(6) . ?
C7 C11 1.507(6) . ?
C7 C13 1.389(6) 2_566 ?
C8 C9 1.369(7) . ?
C8 C18 1.380(7) . ?
C10 C20 1.498(7) . ?
C12 C4AA 1.378(6) . ?
C14 C15 1.376(7) 2_666 ?
C14 C20 1.387(6) . ?
C15 C20 1.397(6) . ?
C16 C0AA 1.369(7) . ?
C18 C0AA 1.371(7) . ?
C3AA C2AA 1.377(7) . ?
C3AA C4AA 1.376(7) . ?
N2 C8AA 1.345(6) . ?
N2 C4 1.339(6) . ?
N2 C9AA 1.502(6) . ?
C8AA C5AA 1.378(7) . ?
C4 C7AA 1.371(7) . ?
C2AA C1AA 1.370(7) . ?
C6 C0BA 1.388(7) . ?
C6 C1BA 1.379(7) . ?
C6 C9AA 1.514(7) . ?
C0BA C1BA 1.390(7) 2_757 ?
C7AA C6AA 1.373(7) . ?
C6AA C5AA 1.369(7) . ?
